data_4337222
loop_
_publ_author_name
'Han, Jing'
'Nishihara, Sadafumi'
'Inoue, Katsuya'
'Kurmoo, Mohamedally'

_publ_section_title
;
 On the Nature of the Structural and Magnetic Phase Transitions in the
 Layered Perovskite-Like (CH3NH3)2[Fe(II)Cl4].
;
_journal_issue 4
_journal_name_full 'Inorganic chemistry'
_journal_page_first 2068
_journal_page_last 2075
_journal_paper_doi 10.1021/ic402535u
_journal_volume 53
_journal_year 2014
_chemical_formula_sum 'C H6 Cl2 Fe0.5 N'
_chemical_formula_weight 130.89
_chemical_name_systematic
; 
 ? 
;
_space_group_IT_number 56
_symmetry_space_group_name_Hall '-P 2ab 2ac'
_symmetry_space_group_name_H-M 'P c c n'
_atom_sites_solution_hydrogens geom
_atom_sites_solution_primary direct
_atom_sites_solution_secondary difmap
_audit_creation_method SHELXL-97
_cell_angle_alpha 90.00
_cell_angle_beta 90.00
_cell_angle_gamma 90.00
_cell_formula_units_Z 8
_cell_length_a 7.1902(14)
_cell_length_b 7.1902(14)
_cell_length_c 19.100(5)
_cell_measurement_temperature 160(2)
_cell_volume 987.5(4)
_computing_structure_refinement 'SHELXL-97 (Sheldrick, 1997)'
_computing_structure_solution 'SHELXS-97 (Sheldrick, 1990)'
_diffrn_ambient_temperature 160(2)
_diffrn_measured_fraction_theta_full 0.998
_diffrn_measured_fraction_theta_max 0.998
_diffrn_radiation_monochromator graphite
_diffrn_radiation_source 'fine-focus sealed tube'
_diffrn_radiation_type MoK\a
_diffrn_radiation_wavelength 0.71073
_diffrn_reflns_av_R_equivalents 0.0272
_diffrn_reflns_av_sigmaI/netI 0.0114
_diffrn_reflns_limit_h_max 9
_diffrn_reflns_limit_h_min -9
_diffrn_reflns_limit_k_max 9
_diffrn_reflns_limit_k_min -9
_diffrn_reflns_limit_l_max 24
_diffrn_reflns_limit_l_min -25
_diffrn_reflns_number 19668
_diffrn_reflns_theta_full 28.08
_diffrn_reflns_theta_max 28.08
_diffrn_reflns_theta_min 2.13
_exptl_absorpt_coefficient_mu 2.541
_exptl_absorpt_correction_T_max 0.4011
_exptl_absorpt_correction_T_min 0.1964
_exptl_crystal_density_diffrn 1.761
_exptl_crystal_density_method 'not measured'
_exptl_crystal_F_000 528
_exptl_crystal_size_max 0.95
_exptl_crystal_size_mid 0.46
_exptl_crystal_size_min 0.44
_refine_diff_density_max 1.034
_refine_diff_density_min -0.925
_refine_diff_density_rms 0.119
_refine_ls_extinction_method none
_refine_ls_goodness_of_fit_ref 1.522
_refine_ls_hydrogen_treatment mixed
_refine_ls_matrix_type full
_refine_ls_number_parameters 46
_refine_ls_number_reflns 1207
_refine_ls_number_restraints 0
_refine_ls_restrained_S_all 1.522
_refine_ls_R_factor_all 0.0351
_refine_ls_R_factor_gt 0.0343
_refine_ls_shift/su_max 0.000
_refine_ls_shift/su_mean 0.000
_refine_ls_structure_factor_coef Fsqd
_refine_ls_weighting_details 'calc w=1/[\s^2^(Fo^2^)+(0.0000P)^2^+3.6071P] where P=(Fo^2^+2Fc^2^)/3'
_refine_ls_weighting_scheme calc
_refine_ls_wR_factor_gt 0.0837
_refine_ls_wR_factor_ref 0.0843
_reflns_number_gt 1189
_reflns_number_total 1207
_reflns_threshold_expression >2sigma(I)
_cod_data_source_file C-160k-Pccn.cif
_cod_data_source_block C-160K-Pccn
_cod_original_cell_volume 987.4(4)
_cod_original_sg_symbol_H-M '? P ccn'
_cod_original_formula_sum 'C H6 Cl2 Fe0.50 N'
_cod_database_code 4337222

loop_
_symmetry_equiv_pos_as_xyz
'x, y, z'
'-x+1/2, -y+1/2, z'
'x+1/2, -y, -z+1/2'
'-x, y+1/2, -z+1/2'
'-x, -y, -z'
'x-1/2, y-1/2, -z'
'-x-1/2, y, z-1/2'
'x, -y-1/2, z-1/2'

loop_
_atom_site_label
_atom_site_type_symbol
_atom_site_fract_x
_atom_site_fract_y
_atom_site_fract_z
_atom_site_U_iso_or_equiv
_atom_site_adp_type
_atom_site_occupancy
_atom_site_symmetry_multiplicity
_atom_site_calc_flag
_atom_site_refinement_flags
Fe1 Fe 0.5000 0.0000 0.5000 0.01093(16) Uani 1 2 d S
Cl1 Cl 0.47520(12) 0.02479(12) 0.37431(4) 0.01993(19) Uani 1 1 d .
Cl2 Cl 0.7500 0.2500 0.50000(6) 0.0172(2) Uani 1 2 d S
Cl3 Cl 0.7500 -0.2500 0.48511(6) 0.0162(2) Uani 1 2 d S
N1 N 0.5122(4) -0.0122(4) 0.11372(15) 0.0221(6) Uani 1 1 d .
H1 H 0.4395 0.0644 0.0875 0.033 Uiso 1 1 calc R
H1A H 0.4846 -0.1327 0.1035 0.033 Uiso 1 1 calc R
H1B H 0.6340 0.0101 0.1039 0.033 Uiso 1 1 calc R
C1 C 0.4776(7) 0.0224(7) 0.1881(2) 0.0357(10) Uani 1 1 d .
H1C H 0.5084 0.1518 0.1992 0.054 Uiso 1 1 calc R
H1D H 0.5551 -0.0610 0.2163 0.054 Uiso 1 1 calc R
H1E H 0.3461 -0.0005 0.1986 0.054 Uiso 1 1 calc R

loop_
_atom_site_aniso_label
_atom_site_aniso_U_11
_atom_site_aniso_U_22
_atom_site_aniso_U_33
_atom_site_aniso_U_23
_atom_site_aniso_U_13
_atom_site_aniso_U_12
Fe1 0.0092(3) 0.0098(3) 0.0138(3) 0.0000(2) -0.0001(2) -0.0012(2)
Cl1 0.0222(4) 0.0229(4) 0.0147(3) -0.0004(3) 0.0004(3) 0.0010(3)
Cl2 0.0107(5) 0.0110(5) 0.0299(6) 0.000 0.000 -0.0040(4)
Cl3 0.0125(5) 0.0135(5) 0.0225(5) 0.000 0.000 0.0033(4)
N1 0.0242(15) 0.0247(15) 0.0173(13) 0.0017(11) -0.0015(11) 0.0067(13)
C1 0.044(2) 0.044(2) 0.0192(17) -0.0056(17) 0.0053(17) 0.002(2)

loop_
_atom_type_symbol
_atom_type_description
_atom_type_scat_dispersion_real
_atom_type_scat_dispersion_imag
_atom_type_scat_source
C C 0.0033 0.0016 'International Tables Vol C Tables 4.2.6.8 and 6.1.1.4'
H H 0.0000 0.0000 'International Tables Vol C Tables 4.2.6.8 and 6.1.1.4'
N N 0.0061 0.0033 'International Tables Vol C Tables 4.2.6.8 and 6.1.1.4'
Cl Cl 0.1484 0.1585 'International Tables Vol C Tables 4.2.6.8 and 6.1.1.4'
Fe Fe 0.3463 0.8444 'International Tables Vol C Tables 4.2.6.8 and 6.1.1.4'

loop_
_geom_angle_atom_site_label_1
_geom_angle_atom_site_label_2
_geom_angle_atom_site_label_3
_geom_angle
_geom_angle_site_symmetry_1
_geom_angle_site_symmetry_3
Cl1 Fe1 Cl1 180.0 5_656 .
Cl1 Fe1 Cl2 90.00(3) 5_656 .
Cl1 Fe1 Cl2 90.00(3) . .
Cl1 Fe1 Cl2 90.00(3) 5_656 5_656
Cl1 Fe1 Cl2 90.00(3) . 5_656
Cl2 Fe1 Cl2 180.0 . 5_656
Cl1 Fe1 Cl3 90.39(3) 5_656 .
Cl1 Fe1 Cl3 89.61(3) . .
Cl2 Fe1 Cl3 90.000(16) . .
Cl2 Fe1 Cl3 90.000(16) 5_656 .
Cl1 Fe1 Cl3 89.61(3) 5_656 5_656
Cl1 Fe1 Cl3 90.39(3) . 5_656
Cl2 Fe1 Cl3 90.000(16) . 5_656
Cl2 Fe1 Cl3 90.000(15) 5_656 5_656
Cl3 Fe1 Cl3 180.00(5) . 5_656
Fe1 Cl2 Fe1 180.00(5) 2_655 .
Fe1 Cl3 Fe1 167.24(5) 2_645 .

loop_
_geom_bond_atom_site_label_1
_geom_bond_atom_site_label_2
_geom_bond_distance
_geom_bond_site_symmetry_2
Fe1 Cl1 2.4138(10) 5_656
Fe1 Cl1 2.4138(10) .
Fe1 Cl2 2.5421(3) .
Fe1 Cl2 2.5421(4) 5_656
Fe1 Cl3 2.5580(4) .
Fe1 Cl3 2.5580(4) 5_656
Cl2 Fe1 2.5421(4) 2_655
Cl3 Fe1 2.5580(4) 2_645
N1 C1 1.464(5) .

loop_
_geom_torsion_atom_site_label_1
_geom_torsion_atom_site_label_2
_geom_torsion_atom_site_label_3
_geom_torsion_atom_site_label_4
_geom_torsion
_geom_torsion_site_symmetry_1
_geom_torsion_site_symmetry_4
Cl1 Fe1 Cl2 Fe1 -12(46) 5_656 2_655
Cl1 Fe1 Cl2 Fe1 168(43) . 2_655
Cl2 Fe1 Cl2 Fe1 84(43) 5_656 2_655
Cl3 Fe1 Cl2 Fe1 -103(46) . 2_655
Cl3 Fe1 Cl2 Fe1 77(43) 5_656 2_655
Cl1 Fe1 Cl3 Fe1 0.00(2) 5_656 2_645
Cl1 Fe1 Cl3 Fe1 180.00(2) . 2_645
Cl2 Fe1 Cl3 Fe1 90.00(3) . 2_645
Cl2 Fe1 Cl3 Fe1 -90.00(3) 5_656 2_645
Cl3 Fe1 Cl3 Fe1 -85(86) 5_656 2_645
